data_7038067
loop_
_publ_author_name
'Patel, Saket'
'Meenakshi, ?'
'Hodage, Ananda S.'
'Verma, Ajay'
'Agrawal, Shailendra'
'Yadav, Abhimanyu'
'Kumar, Sangit'

_publ_section_title
;
 Synthesis and structural characterization of monomeric mercury(ii)
 selenolate complexes derived from 2-phenylbenzamide ligands.
;
_journal_issue 9
_journal_name_full 'Dalton transactions (Cambridge, England : 2003)'
_journal_page_first 4030
_journal_page_last 4040
_journal_paper_doi 10.1039/c5dt04356e
_journal_volume 45
_journal_year 2016
_chemical_formula_moiety 'C26  H36  N2  O2  Se2'
_chemical_formula_sum 'C26 H36 N2 O2 Se2'
_chemical_formula_weight 566.49
_chemical_name_systematic
;
 ?
;
_space_group_IT_number 61
_symmetry_cell_setting orthorhombic
_symmetry_Int_Tables_number 61
_symmetry_space_group_name_Hall '-P 2ac 2ab'
_symmetry_space_group_name_H-M 'P b c a'
_atom_sites_solution_hydrogens geom
_audit_conform_dict_location ftp://ftp.iucr.org/pub/cif_core.dic
_audit_conform_dict_name cif_core.dic
_audit_conform_dict_version 2.4.3
_audit_creation_date 2015-02-25T00:21:17-00:00
_audit_creation_method 'WinGX routine CIF_UPDATE'
_audit_update_record
;
2016-01-13 deposited with the CCDC.
2016-01-18 downloaded from the CCDC.
;
_cell_angle_alpha 90
_cell_angle_beta 90
_cell_angle_gamma 90
_cell_formula_units_Z 8
_cell_length_a 19.2091(7)
_cell_length_b 9.3046(3)
_cell_length_c 30.9426(11)
_cell_measurement_reflns_used 36
_cell_measurement_temperature 298(2)
_cell_measurement_theta_max 25.718
_cell_measurement_theta_min 2.12
_cell_measurement_wavelength 0.71073
_cell_volume 5530.5(3)
_computing_cell_refinement 'Bruker SAINT'
_computing_data_collection 'Bruker APEX2'
_computing_data_reduction 'Bruker SAINT'
_computing_molecular_graphics 'Ortep for Windows (Farrugia, 2012)'
_computing_publication_material 'WinGX publication routines (Farrugia, 2012)'
_computing_structure_refinement 'SHELXL-2014 (Sheldrick, 2014)'
_computing_structure_solution 'SHELXS-97 (Sheldrick 2008)'
_diffrn_ambient_temperature 298(2)
_diffrn_measured_fraction_theta_full 1
_diffrn_measured_fraction_theta_max 0.998
_diffrn_measurement_device_type 'Bruker APEX-II CCD'
_diffrn_measurement_method '\f and \w scans'
_diffrn_radiation_probe x-ray
_diffrn_radiation_type MoK\a
_diffrn_radiation_wavelength 0.71073
_diffrn_reflns_av_R_equivalents 0.1038
_diffrn_reflns_laue_measured_fraction_full 1
_diffrn_reflns_laue_measured_fraction_max 0.998
_diffrn_reflns_limit_h_max 23
_diffrn_reflns_limit_h_min -23
_diffrn_reflns_limit_k_max 11
_diffrn_reflns_limit_k_min -11
_diffrn_reflns_limit_l_max 36
_diffrn_reflns_limit_l_min -37
_diffrn_reflns_number 56260
_diffrn_reflns_point_group_measured_fraction_full 1
_diffrn_reflns_point_group_measured_fraction_max 0.998
_diffrn_reflns_theta_full 25.242
_diffrn_reflns_theta_max 25.718
_diffrn_reflns_theta_min 2.12
_exptl_absorpt_coefficient_mu 2.697
_exptl_absorpt_correction_type none
_exptl_crystal_colour Brown
_exptl_crystal_density_diffrn 1.361
_exptl_crystal_density_method 'not measured'
_exptl_crystal_description char
_exptl_crystal_F_000 2320
_exptl_crystal_size_max 0.09
_exptl_crystal_size_mid 0.07
_exptl_crystal_size_min 0.06
_refine_diff_density_max 0.9
_refine_diff_density_min -0.718
_refine_diff_density_rms 0.062
_refine_ls_extinction_method none
_refine_ls_goodness_of_fit_ref 1.041
_refine_ls_hydrogen_treatment constr
_refine_ls_matrix_type full
_refine_ls_number_constraints 0
_refine_ls_number_parameters 297
_refine_ls_number_reflns 5260
_refine_ls_number_restraints 0
_refine_ls_restrained_S_all 1.041
_refine_ls_R_factor_all 0.0856
_refine_ls_R_factor_gt 0.0452
_refine_ls_shift/su_max 0.001
_refine_ls_shift/su_mean 0
_refine_ls_structure_factor_coef Fsqd
_refine_ls_weighting_details 'w=1/[\s^2^(Fo^2^)+(0.0406P)^2^+4.1137P] where P=(Fo^2^+2Fc^2^)/3'
_refine_ls_weighting_scheme calc
_refine_ls_wR_factor_gt 0.0909
_refine_ls_wR_factor_ref 0.1053
_reflns_number_gt 3515
_reflns_number_total 5260
_reflns_threshold_expression 'I > 2\s(I)'
_cod_data_source_file c5dt04356e2.cif
_cod_data_source_block Saket_DS
_cod_depositor_comments 'Adding full bibliography for 7038063--7038068.cif.'
_cod_database_code 7038067

loop_
_symmetry_equiv_pos_as_xyz
'x, y, z'
'-x+1/2, -y, z+1/2'
'-x, y+1/2, -z+1/2'
'x+1/2, -y+1/2, -z'
'-x, -y, -z'
'x-1/2, y, -z-1/2'
'x, -y-1/2, z-1/2'
'-x-1/2, y-1/2, z'

loop_
_atom_site_label
_atom_site_type_symbol
_atom_site_fract_x
_atom_site_fract_y
_atom_site_fract_z
_atom_site_U_iso_or_equiv
_atom_site_adp_type
_atom_site_occupancy
_atom_site_calc_flag
Se1 Se 0.40780(2) 0.64545(5) 0.40781(2) 0.06499(15) Uani 1 d
Se2 Se 0.49618(2) 0.69801(5) 0.35948(2) 0.06844(16) Uani 1 d
N2 N 0.59737(14) 1.0327(3) 0.32674(9) 0.0439(7) Uani 1 d
O1 O 0.29630(14) 0.5273(3) 0.46867(9) 0.0681(8) Uani 1 d
N1 N 0.35616(14) 0.3274(3) 0.48774(9) 0.0469(7) Uani 1 d
O2 O 0.60385(15) 0.8278(3) 0.28809(11) 0.0814(9) Uani 1 d
C1 C 0.36857(18) 0.4727(4) 0.38317(12) 0.0472(9) Uani 1 d
C6 C 0.33460(17) 0.3804(4) 0.41144(11) 0.0453(9) Uani 1 d
C19 C 0.49194(18) 0.9245(4) 0.29747(11) 0.0468(8) Uani 1 d
C20 C 0.56936(19) 0.9253(4) 0.30389(12) 0.0488(9) Uani 1 d
C7 C 0.32819(18) 0.4177(4) 0.45849(12) 0.0483(9) Uani 1 d
C8 C 0.40697(17) 0.2153(4) 0.47569(12) 0.0538(9) Uani 1 d
H8 H 0.4152 0.2237 0.4439 0.065 Uiso 1 calc
C14 C 0.45015(19) 0.8273(4) 0.31963(12) 0.0501(9) Uani 1 d
C21 C 0.5553(2) 1.1417(4) 0.34912(13) 0.0597(10) Uani 1 d
H21 H 0.5054 1.1186 0.3431 0.072 Uiso 1 calc
C11 C 0.3409(2) 0.3445(4) 0.53423(12) 0.0586(10) Uani 1 d
H11 H 0.3634 0.2617 0.5494 0.07 Uiso 1 calc
C5 C 0.3017(2) 0.2593(4) 0.39492(14) 0.0596(10) Uani 1 d
H5 H 0.2768 0.1973 0.4138 0.072 Uiso 1 calc
C2 C 0.37245(19) 0.4393(4) 0.33946(13) 0.0580(10) Uani 1 d
H2 H 0.3968 0.5011 0.3203 0.07 Uiso 1 calc
C15 C 0.3789(2) 0.8252(4) 0.31268(13) 0.0619(11) Uani 1 d
H15 H 0.3502 0.7606 0.3284 0.074 Uiso 1 calc
C4 C 0.3050(2) 0.2286(5) 0.35155(14) 0.0688(12) Uani 1 d
H4 H 0.2821 0.1458 0.3405 0.083 Uiso 1 calc
C24 C 0.67341(19) 1.0414(5) 0.33201(15) 0.0673(12) Uani 1 d
H24 H 0.6827 1.1288 0.3499 0.081 Uiso 1 calc
C16 C 0.3500(2) 0.9168(4) 0.28294(14) 0.0670(11) Uani 1 d
H16 H 0.3011 0.9146 0.2781 0.08 Uiso 1 calc
C18 C 0.4609(2) 1.0148(4) 0.26742(12) 0.0590(10) Uani 1 d
H18 H 0.4889 1.0804 0.2516 0.071 Uiso 1 calc
C17 C 0.3903(2) 1.0111(4) 0.26016(13) 0.0669(12) Uani 1 d
H17 H 0.3697 1.0735 0.2395 0.08 Uiso 1 calc
C3 C 0.3411(2) 0.3171(5) 0.32407(14) 0.0668(11) Uani 1 d
H3 H 0.3443 0.2937 0.2942 0.08 Uiso 1 calc
C12 C 0.2626(2) 0.3320(5) 0.54263(15) 0.0800(14) Uani 1 d
H12A H 0.239 0.4179 0.5317 0.12 Uiso 1 calc
H12B H 0.2543 0.3231 0.5738 0.12 Uiso 1 calc
H12C H 0.2444 0.2468 0.5278 0.12 Uiso 1 calc
C10 C 0.4764(2) 0.2405(5) 0.49802(15) 0.0759(13) Uani 1 d
H10A H 0.4929 0.3379 0.4916 0.114 Uiso 1 calc
H10B H 0.5105 0.1704 0.4875 0.114 Uiso 1 calc
H10C H 0.4707 0.2294 0.5293 0.114 Uiso 1 calc
C9 C 0.3793(2) 0.0652(5) 0.48416(17) 0.0828(14) Uani 1 d
H9A H 0.3741 0.0506 0.5154 0.124 Uiso 1 calc
H9B H 0.412 -0.0059 0.4725 0.124 Uiso 1 calc
H9C H 0.3339 0.0539 0.4701 0.124 Uiso 1 calc
C13 C 0.3724(3) 0.4803(5) 0.55327(15) 0.0863(14) Uani 1 d
H13A H 0.3635 0.4831 0.5844 0.129 Uiso 1 calc
H13B H 0.3513 0.5647 0.5396 0.129 Uiso 1 calc
H13C H 0.4227 0.4808 0.5481 0.129 Uiso 1 calc
C22 C 0.5646(3) 1.1353(7) 0.39754(15) 0.111(2) Uani 1 d
H22A H 0.5544 1.0379 0.4078 0.167 Uiso 1 calc
H22B H 0.5328 1.2036 0.4114 0.167 Uiso 1 calc
H22C H 0.6128 1.1604 0.4049 0.167 Uiso 1 calc
C23 C 0.5686(3) 1.2908(5) 0.3312(2) 0.1087(19) Uani 1 d
H23A H 0.6168 1.3191 0.3374 0.163 Uiso 1 calc
H23B H 0.5366 1.3594 0.3448 0.163 Uiso 1 calc
H23C H 0.5611 1.2904 0.2999 0.163 Uiso 1 calc
C25 C 0.7093(2) 1.0657(7) 0.28923(19) 0.120(2) Uani 1 d
H25A H 0.7592 1.0804 0.2941 0.179 Uiso 1 calc
H25B H 0.6896 1.151 0.2752 0.179 Uiso 1 calc
H25C H 0.7024 0.9817 0.2706 0.179 Uiso 1 calc
C26 C 0.7023(3) 0.9150(6) 0.3572(2) 0.119(2) Uani 1 d
H26A H 0.6788 0.9089 0.3853 0.179 Uiso 1 calc
H26B H 0.7524 0.9283 0.3617 0.179 Uiso 1 calc
H26C H 0.6942 0.826 0.341 0.179 Uiso 1 calc

loop_
_atom_site_aniso_label
_atom_site_aniso_U_11
_atom_site_aniso_U_22
_atom_site_aniso_U_33
_atom_site_aniso_U_23
_atom_site_aniso_U_13
_atom_site_aniso_U_12
Se1 0.0808(3) 0.0602(3) 0.0540(3) 0.0123(2) -0.0060(2) -0.0176(2)
Se2 0.0541(2) 0.0668(3) 0.0844(3) 0.0332(2) -0.0106(2) -0.0078(2)
N2 0.0450(16) 0.0431(16) 0.0437(16) -0.0092(13) 0.0052(13) -0.0006(13)
O1 0.085(2) 0.0556(17) 0.0638(18) 0.0110(14) 0.0098(15) 0.0262(15)
N1 0.0445(16) 0.0503(18) 0.0459(18) 0.0111(14) 0.0083(13) 0.0102(14)
O2 0.0734(19) 0.0656(19) 0.105(3) -0.0423(18) 0.0084(17) 0.0007(15)
C1 0.048(2) 0.047(2) 0.046(2) 0.0125(17) -0.0046(17) 0.0016(17)
C6 0.0424(19) 0.046(2) 0.048(2) 0.0118(17) -0.0011(16) 0.0075(16)
C19 0.055(2) 0.0424(19) 0.043(2) -0.0015(16) -0.0024(17) -0.0060(17)
C20 0.060(2) 0.041(2) 0.046(2) -0.0003(18) 0.0086(17) -0.0053(18)
C7 0.046(2) 0.048(2) 0.051(2) 0.0120(18) 0.0063(17) 0.0029(17)
C8 0.043(2) 0.067(3) 0.051(2) 0.0089(19) 0.0039(17) 0.0163(19)
C14 0.057(2) 0.042(2) 0.051(2) 0.0071(17) -0.0032(18) -0.0032(17)
C21 0.048(2) 0.061(2) 0.070(3) -0.023(2) 0.0054(19) 0.0044(19)
C11 0.063(2) 0.067(3) 0.046(2) 0.014(2) 0.0114(19) 0.017(2)
C5 0.056(2) 0.058(2) 0.065(3) 0.014(2) -0.0002(19) -0.006(2)
C2 0.058(2) 0.067(3) 0.048(2) 0.015(2) -0.0023(19) 0.000(2)
C15 0.055(2) 0.061(3) 0.070(3) 0.015(2) -0.009(2) -0.008(2)
C4 0.077(3) 0.065(3) 0.064(3) -0.001(2) -0.011(2) -0.008(2)
C24 0.046(2) 0.070(3) 0.086(3) -0.028(2) 0.004(2) -0.001(2)
C16 0.062(3) 0.059(2) 0.080(3) 0.010(2) -0.022(2) -0.003(2)
C18 0.073(3) 0.056(2) 0.048(2) 0.0091(19) -0.004(2) -0.015(2)
C17 0.085(3) 0.055(2) 0.061(3) 0.012(2) -0.024(2) -0.003(2)
C3 0.079(3) 0.071(3) 0.050(2) 0.000(2) -0.009(2) 0.006(2)
C12 0.071(3) 0.097(3) 0.071(3) 0.020(3) 0.031(2) 0.013(3)
C10 0.052(2) 0.107(4) 0.068(3) 0.005(3) 0.000(2) 0.018(2)
C9 0.083(3) 0.059(3) 0.106(4) 0.011(3) -0.004(3) 0.019(2)
C13 0.094(4) 0.101(4) 0.063(3) -0.012(3) -0.003(3) 0.010(3)
C22 0.110(4) 0.156(5) 0.068(3) -0.049(4) 0.020(3) 0.004(4)
C23 0.113(4) 0.051(3) 0.162(6) -0.016(3) -0.007(4) 0.015(3)
C25 0.069(3) 0.153(5) 0.137(5) -0.044(4) 0.052(3) -0.033(3)
C26 0.089(4) 0.106(4) 0.163(6) -0.024(4) -0.046(4) 0.039(3)

loop_
_atom_type_symbol
_atom_type_description
_atom_type_scat_dispersion_real
_atom_type_scat_dispersion_imag
_atom_type_scat_source
C C 0.0033 0.0016 'International Tables Vol C Tables 4.2.6.8 and 6.1.1.4'
H H 0 0 'International Tables Vol C Tables 4.2.6.8 and 6.1.1.4'
N N 0.0061 0.0033 'International Tables Vol C Tables 4.2.6.8 and 6.1.1.4'
O O 0.0106 0.006 'International Tables Vol C Tables 4.2.6.8 and 6.1.1.4'
Se Se -0.0929 2.2259 'International Tables Vol C Tables 4.2.6.8 and 6.1.1.4'

loop_
_geom_angle_atom_site_label_1
_geom_angle_atom_site_label_2
_geom_angle_atom_site_label_3
_geom_angle
C1 Se1 Se2 101.94(11)
C14 Se2 Se1 101.99(11)
C20 N2 C21 122.9(3)
C20 N2 C24 119.9(3)
C21 N2 C24 117.1(3)
C7 N1 C8 122.3(3)
C7 N1 C11 120.5(3)
C8 N1 C11 117.0(3)
C6 C1 C2 120.0(3)
C6 C1 Se1 116.7(3)
C2 C1 Se1 123.3(3)
C1 C6 C5 118.9(3)
C1 C6 C7 120.4(3)
C5 C6 C7 120.4(3)
C18 C19 C14 118.4(3)
C18 C19 C20 120.8(3)
C14 C19 C20 120.7(3)
O2 C20 N2 123.1(3)
O2 C20 C19 118.7(3)
N2 C20 C19 118.2(3)
O1 C7 N1 122.9(3)
O1 C7 C6 118.7(3)
N1 C7 C6 118.3(3)
N1 C8 C9 112.0(3)
N1 C8 C10 110.9(3)
C9 C8 C10 111.8(3)
N1 C8 H8 107.3
C9 C8 H8 107.3
C10 C8 H8 107.3
C15 C14 C19 120.2(3)
C15 C14 Se2 122.8(3)
C19 C14 Se2 117.0(3)
N2 C21 C22 112.0(4)
N2 C21 C23 111.5(4)
C22 C21 C23 112.3(4)
N2 C21 H21 106.9
C22 C21 H21 106.9
C23 C21 H21 106.9
N1 C11 C13 112.8(3)
N1 C11 C12 110.6(3)
C13 C11 C12 112.9(4)
N1 C11 H11 106.7
C13 C11 H11 106.7
C12 C11 H11 106.7
C4 C5 C6 120.5(4)
C4 C5 H5 119.8
C6 C5 H5 119.8
C3 C2 C1 120.0(4)
C3 C2 H2 120
C1 C2 H2 120
C16 C15 C14 119.7(4)
C16 C15 H15 120.1
C14 C15 H15 120.1
C3 C4 C5 120.3(4)
C3 C4 H4 119.9
C5 C4 H4 119.9
N2 C24 C25 111.4(4)
N2 C24 C26 112.2(4)
C25 C24 C26 113.6(4)
N2 C24 H24 106.4
C25 C24 H24 106.4
C26 C24 H24 106.4
C17 C16 C15 121.0(4)
C17 C16 H16 119.5
C15 C16 H16 119.5
C17 C18 C19 121.2(4)
C17 C18 H18 119.4
C19 C18 H18 119.4
C16 C17 C18 119.4(4)
C16 C17 H17 120.3
C18 C17 H17 120.3
C4 C3 C2 120.3(4)
C4 C3 H3 119.9
C2 C3 H3 119.9
C11 C12 H12A 109.5
C11 C12 H12B 109.5
H12A C12 H12B 109.5
C11 C12 H12C 109.5
H12A C12 H12C 109.5
H12B C12 H12C 109.5
C8 C10 H10A 109.5
C8 C10 H10B 109.5
H10A C10 H10B 109.5
C8 C10 H10C 109.5
H10A C10 H10C 109.5
H10B C10 H10C 109.5
C8 C9 H9A 109.5
C8 C9 H9B 109.5
H9A C9 H9B 109.5
C8 C9 H9C 109.5
H9A C9 H9C 109.5
H9B C9 H9C 109.5
C11 C13 H13A 109.5
C11 C13 H13B 109.5
H13A C13 H13B 109.5
C11 C13 H13C 109.5
H13A C13 H13C 109.5
H13B C13 H13C 109.5
C21 C22 H22A 109.5
C21 C22 H22B 109.5
H22A C22 H22B 109.5
C21 C22 H22C 109.5
H22A C22 H22C 109.5
H22B C22 H22C 109.5
C21 C23 H23A 109.5
C21 C23 H23B 109.5
H23A C23 H23B 109.5
C21 C23 H23C 109.5
H23A C23 H23C 109.5
H23B C23 H23C 109.5
C24 C25 H25A 109.5
C24 C25 H25B 109.5
H25A C25 H25B 109.5
C24 C25 H25C 109.5
H25A C25 H25C 109.5
H25B C25 H25C 109.5
C24 C26 H26A 109.5
C24 C26 H26B 109.5
H26A C26 H26B 109.5
C24 C26 H26C 109.5
H26A C26 H26C 109.5
H26B C26 H26C 109.5

loop_
_geom_bond_atom_site_label_1
_geom_bond_atom_site_label_2
_geom_bond_distance
Se1 C1 1.932(4)
Se1 Se2 2.3147(6)
Se2 C14 1.936(3)
N2 C20 1.338(4)
N2 C21 1.470(4)
N2 C24 1.472(4)
O1 C7 1.231(4)
N1 C7 1.347(4)
N1 C8 1.476(4)
N1 C11 1.477(4)
O2 C20 1.225(4)
C1 C6 1.389(5)
C1 C2 1.390(5)
C6 C5 1.389(5)
C6 C7 1.502(5)
C19 C18 1.388(5)
C19 C14 1.390(5)
C19 C20 1.500(5)
C8 C9 1.517(6)
C8 C10 1.521(5)
C8 H8 1
C14 C15 1.385(5)
C21 C22 1.510(6)
C21 C23 1.515(6)
C21 H21 1
C11 C13 1.520(6)
C11 C12 1.531(5)
C11 H11 1
C5 C4 1.374(5)
C5 H5 0.95
C2 C3 1.372(5)
C2 H2 0.95
C15 C16 1.372(5)
C15 H15 0.95
C4 C3 1.372(6)
C4 H4 0.95
C24 C25 1.509(6)
C24 C26 1.516(7)
C24 H24 1
C16 C17 1.366(6)
C16 H16 0.95
C18 C17 1.375(5)
C18 H18 0.95
C17 H17 0.95
C3 H3 0.95
C12 H12A 0.98
C12 H12B 0.98
C12 H12C 0.98
C10 H10A 0.98
C10 H10B 0.98
C10 H10C 0.98
C9 H9A 0.98
C9 H9B 0.98
C9 H9C 0.98
C13 H13A 0.98
C13 H13B 0.98
C13 H13C 0.98
C22 H22A 0.98
C22 H22B 0.98
C22 H22C 0.98
C23 H23A 0.98
C23 H23B 0.98
C23 H23C 0.98
C25 H25A 0.98
C25 H25B 0.98
C25 H25C 0.98
C26 H26A 0.98
C26 H26B 0.98
C26 H26C 0.98
